data_4032603
loop_
_publ_author_name
'Lankri, David'
'Albarghouti, Ghassan'
'Mahameed, Mohamed'
'Tsvelikhovsky, Dmitry'

_publ_section_title
;
 Multifaceted \a-Enaminone: Adaptable Building Block for Synthesis of
 Heterocyclic Scaffolds Through Conceptually Distinct 1,2-, 1,3-, 1,4-,
 and C-O Bond Forming Annulations.
;
_journal_issue 14
_journal_name_full 'The Journal of organic chemistry'
_journal_page_first 7101
_journal_page_last 7113
_journal_paper_doi 10.1021/acs.joc.7b00516
_journal_volume 82
_journal_year 2017
_chemical_formula_moiety 'C16 H19 N O'
_chemical_formula_sum 'C16 H19 N O'
_chemical_formula_weight 241.32
_chemical_name_systematic
; 
 ? 
;
_space_group_IT_number 14
_symmetry_cell_setting monoclinic
_symmetry_space_group_name_Hall '-P 2ybc'
_symmetry_space_group_name_H-M 'P 1 21/c 1'
_atom_sites_solution_hydrogens geom
_atom_sites_solution_primary direct
_atom_sites_solution_secondary difmap
_audit_creation_method SHELXL-97
_cell_angle_alpha 90.00
_cell_angle_beta 102.805(2)
_cell_angle_gamma 90.00
_cell_formula_units_Z 4
_cell_length_a 8.293(1)
_cell_length_b 11.225(2)
_cell_length_c 14.319(2)
_cell_measurement_reflns_used 7300
_cell_measurement_temperature 103(1)
_cell_measurement_theta_max 28.068
_cell_measurement_theta_min 2.327
_cell_volume 1299.8(3)
_computing_cell_refinement 'Bruker SMART'
_computing_data_collection 'Bruker SMART'
_computing_data_reduction 'Bruker SAINT'
_computing_molecular_graphics 'Bruker SHELXTL'
_computing_publication_material 'Bruker SHELXTL'
_computing_structure_refinement 'SHELXL-97 (Sheldrick, 1997)'
_computing_structure_solution 'SHELXS-97 (Sheldrick, 1990)'
_diffrn_ambient_temperature 103(1)
_diffrn_measured_fraction_theta_full 0.986
_diffrn_measured_fraction_theta_max 0.986
_diffrn_measurement_device_type 'CCD area detector'
_diffrn_measurement_method 'phi and omega scans'
_diffrn_radiation_monochromator graphite
_diffrn_radiation_source 'fine-focus sealed tube'
_diffrn_radiation_type MoK\a
_diffrn_radiation_wavelength 0.71073
_diffrn_reflns_av_R_equivalents 0.0237
_diffrn_reflns_av_sigmaI/netI 0.0195
_diffrn_reflns_limit_h_max 10
_diffrn_reflns_limit_h_min -10
_diffrn_reflns_limit_k_max 14
_diffrn_reflns_limit_k_min -14
_diffrn_reflns_limit_l_max 18
_diffrn_reflns_limit_l_min -18
_diffrn_reflns_number 13425
_diffrn_reflns_theta_full 27.00
_diffrn_reflns_theta_max 27.00
_diffrn_reflns_theta_min 2.33
_exptl_absorpt_coefficient_mu 0.076
_exptl_absorpt_correction_T_max 0.9834
_exptl_absorpt_correction_T_min 0.9650
_exptl_absorpt_correction_type multi-scan
_exptl_absorpt_process_details 'Bruker SADABS V2.05'
_exptl_crystal_colour Colorless
_exptl_crystal_density_diffrn 1.233
_exptl_crystal_density_method 'not measured'
_exptl_crystal_description Prisem
_exptl_crystal_F_000 520
_exptl_crystal_size_max 0.47
_exptl_crystal_size_mid 0.41
_exptl_crystal_size_min 0.22
_refine_diff_density_max 0.368
_refine_diff_density_min -0.289
_refine_diff_density_rms 0.056
_refine_ls_extinction_method none
_refine_ls_goodness_of_fit_ref 1.111
_refine_ls_hydrogen_treatment constr
_refine_ls_matrix_type full
_refine_ls_number_parameters 163
_refine_ls_number_reflns 2805
_refine_ls_number_restraints 0
_refine_ls_restrained_S_all 1.111
_refine_ls_R_factor_all 0.0526
_refine_ls_R_factor_gt 0.0507
_refine_ls_shift/su_max 0.000
_refine_ls_shift/su_mean 0.000
_refine_ls_structure_factor_coef Fsqd
_refine_ls_weighting_details 'calc w=1/[\s^2^(Fo^2^)+(0.0540P)^2^+0.6876P] where P=(Fo^2^+2Fc^2^)/3'
_refine_ls_weighting_scheme calc
_refine_ls_wR_factor_gt 0.1193
_refine_ls_wR_factor_ref 0.1207
_reflns_number_gt 2696
_reflns_number_total 2805
_reflns_threshold_expression >2sigma(I)
_cod_data_source_file jo7b00516_si_002.cif
_cod_data_source_block davidl5m
_cod_depositor_comments
;
The following automatic conversions were performed:

'_symmetry_cell_setting' value 'Monoclinic' changed to 'monoclinic'
according to
/home/data/users/saulius/crontab/automatic-downloads/rss-feeds/ACS/lib/dictionaries/cif_core.dic
dictionary named 'cif_core.dic' version 2.4.2 from 2011-04-26.

Automatic conversion script
Id: cif_fix_values 4973 2017-02-22 13:04:09Z antanas 

 Adding full bibliography for 4032603--4032604.cif.
;
_cod_original_cell_volume 1299.7(3)
_cod_original_sg_symbol_H-M P2(1)/c
_cod_database_code 4032603

loop_
_symmetry_equiv_pos_as_xyz
'x, y, z'
'-x, y+1/2, -z+1/2'
'-x, -y, -z'
'x, -y-1/2, z-1/2'

loop_
_atom_site_label
_atom_site_type_symbol
_atom_site_fract_x
_atom_site_fract_y
_atom_site_fract_z
_atom_site_U_iso_or_equiv
_atom_site_adp_type
_atom_site_occupancy
_atom_site_symmetry_multiplicity
_atom_site_calc_flag
_atom_site_refinement_flags
C1 C 0.43412(15) 0.85140(11) 0.24222(9) 0.0149(3) Uani 1 1 d .
H1A H 0.5310 0.9024 0.2684 0.018 Uiso 1 1 calc R
H1B H 0.4564 0.7710 0.2706 0.018 Uiso 1 1 calc R
C2 C 0.28228(15) 0.90302(12) 0.26962(9) 0.0148(3) Uani 1 1 d .
C3 C 0.22782(17) 1.01725(12) 0.23957(9) 0.0186(3) Uani 1 1 d .
H3 H 0.2841 1.0615 0.2000 0.022 Uiso 1 1 calc R
C4 C 0.09179(18) 1.06678(14) 0.26711(11) 0.0251(3) Uani 1 1 d .
H4 H 0.0566 1.1451 0.2473 0.030 Uiso 1 1 calc R
C5 C 0.00739(19) 1.00158(16) 0.32364(11) 0.0298(4) Uani 1 1 d .
H5 H -0.0861 1.0351 0.3421 0.036 Uiso 1 1 calc R
C6 C 0.05962(19) 0.88765(15) 0.35309(11) 0.0285(4) Uani 1 1 d .
H6 H 0.0018 0.8430 0.3916 0.034 Uiso 1 1 calc R
C7 C 0.19709(17) 0.83841(13) 0.32623(9) 0.0197(3) Uani 1 1 d .
H7 H 0.2327 0.7603 0.3467 0.024 Uiso 1 1 calc R
C8 C 0.30368(15) 0.74414(11) 0.09568(9) 0.0152(3) Uani 1 1 d .
H8A H 0.2524 0.7627 0.0280 0.018 Uiso 1 1 calc R
H8B H 0.2138 0.7351 0.1306 0.018 Uiso 1 1 calc R
C9 C 0.39827(16) 0.62689(11) 0.10013(9) 0.0168(3) Uani 1 1 d .
H9A H 0.3219 0.5620 0.0720 0.020 Uiso 1 1 calc R
H9B H 0.4478 0.6063 0.1676 0.020 Uiso 1 1 calc R
C10 C 0.53409(16) 0.64055(11) 0.04427(9) 0.0161(3) Uani 1 1 d .
H10A H 0.6185 0.5780 0.0652 0.019 Uiso 1 1 calc R
H10B H 0.4856 0.6280 -0.0247 0.019 Uiso 1 1 calc R
C11 C 0.61673(15) 0.76025(11) 0.05735(9) 0.0147(3) Uani 1 1 d .
C12 C 0.55946(15) 0.85069(11) 0.10345(9) 0.0141(3) Uani 1 1 d .
C13 C 0.63738(16) 0.97079(11) 0.10990(9) 0.0152(3) Uani 1 1 d .
C14 C 0.78036(16) 0.98760(12) 0.06152(10) 0.0180(3) Uani 1 1 d .
H14A H 0.8548 1.0500 0.0960 0.022 Uiso 1 1 calc R
H14B H 0.7371 1.0158 -0.0048 0.022 Uiso 1 1 calc R
C15 C 0.87936(16) 0.87391(12) 0.05880(10) 0.0202(3) Uani 1 1 d .
H15A H 0.9350 0.8504 0.1247 0.024 Uiso 1 1 calc R
H15B H 0.9653 0.8877 0.0218 0.024 Uiso 1 1 calc R
C16 C 0.76344(17) 0.77482(12) 0.01219(10) 0.0197(3) Uani 1 1 d .
H16A H 0.7236 0.7927 -0.0568 0.024 Uiso 1 1 calc R
H16B H 0.8255 0.6989 0.0177 0.024 Uiso 1 1 calc R
N1 N 0.41079(13) 0.84340(9) 0.13735(7) 0.0130(2) Uani 1 1 d .
O1 O 0.58299(12) 1.05468(8) 0.14801(7) 0.0219(2) Uani 1 1 d .

loop_
_atom_site_aniso_label
_atom_site_aniso_U_11
_atom_site_aniso_U_22
_atom_site_aniso_U_33
_atom_site_aniso_U_23
_atom_site_aniso_U_13
_atom_site_aniso_U_12
C1 0.0160(6) 0.0150(6) 0.0138(6) 0.0000(5) 0.0034(5) 0.0016(5)
C2 0.0151(6) 0.0172(6) 0.0118(6) -0.0036(5) 0.0026(5) -0.0001(5)
C3 0.0196(6) 0.0181(7) 0.0174(6) -0.0021(5) 0.0025(5) -0.0001(5)
C4 0.0247(7) 0.0224(7) 0.0260(7) -0.0054(6) 0.0008(6) 0.0076(6)
C5 0.0215(7) 0.0401(9) 0.0290(8) -0.0101(7) 0.0084(6) 0.0075(6)
C6 0.0243(7) 0.0396(9) 0.0250(7) -0.0012(6) 0.0130(6) -0.0018(6)
C7 0.0208(6) 0.0215(7) 0.0175(6) 0.0006(5) 0.0057(5) -0.0002(5)
C8 0.0139(6) 0.0145(6) 0.0177(6) -0.0015(5) 0.0045(5) -0.0015(5)
C9 0.0188(6) 0.0123(6) 0.0205(6) -0.0010(5) 0.0068(5) -0.0016(5)
C10 0.0187(6) 0.0123(6) 0.0179(6) -0.0013(5) 0.0053(5) 0.0008(5)
C11 0.0157(6) 0.0146(6) 0.0140(6) 0.0024(5) 0.0035(5) 0.0014(5)
C12 0.0138(6) 0.0146(6) 0.0140(6) 0.0018(5) 0.0031(5) -0.0007(5)
C13 0.0158(6) 0.0147(6) 0.0145(6) 0.0013(5) 0.0020(5) 0.0003(5)
C14 0.0165(6) 0.0165(6) 0.0214(6) 0.0029(5) 0.0048(5) -0.0024(5)
C15 0.0157(6) 0.0216(7) 0.0254(7) 0.0043(5) 0.0091(5) 0.0010(5)
C16 0.0213(7) 0.0183(6) 0.0228(7) 0.0002(5) 0.0121(5) 0.0016(5)
N1 0.0141(5) 0.0130(5) 0.0129(5) -0.0018(4) 0.0050(4) -0.0006(4)
O1 0.0250(5) 0.0146(5) 0.0283(5) -0.0037(4) 0.0103(4) -0.0015(4)

loop_
_atom_type_symbol
_atom_type_description
_atom_type_scat_dispersion_real
_atom_type_scat_dispersion_imag
_atom_type_scat_source
C C 0.0033 0.0016 'International Tables Vol C Tables 4.2.6.8 and 6.1.1.4'
H H 0.0000 0.0000 'International Tables Vol C Tables 4.2.6.8 and 6.1.1.4'
N N 0.0061 0.0033 'International Tables Vol C Tables 4.2.6.8 and 6.1.1.4'
O O 0.0106 0.0060 'International Tables Vol C Tables 4.2.6.8 and 6.1.1.4'

loop_
_geom_angle_atom_site_label_1
_geom_angle_atom_site_label_2
_geom_angle_atom_site_label_3
_geom_angle
N1 C1 C2 111.00(10)
N1 C1 H1A 109.4
C2 C1 H1A 109.4
N1 C1 H1B 109.4
C2 C1 H1B 109.4
H1A C1 H1B 108.0
C7 C2 C3 119.16(12)
C7 C2 C1 120.66(12)
C3 C2 C1 120.17(12)
C4 C3 C2 120.48(13)
C4 C3 H3 119.8
C2 C3 H3 119.8
C5 C4 C3 119.97(14)
C5 C4 H4 120.0
C3 C4 H4 120.0
C6 C5 C4 119.96(13)
C6 C5 H5 120.0
C4 C5 H5 120.0
C5 C6 C7 120.07(14)
C5 C6 H6 120.0
C7 C6 H6 120.0
C2 C7 C6 120.36(14)
C2 C7 H7 119.8
C6 C7 H7 119.8
N1 C8 C9 112.25(10)
N1 C8 H8A 109.2
C9 C8 H8A 109.2
N1 C8 H8B 109.2
C9 C8 H8B 109.2
H8A C8 H8B 107.9
C8 C9 C10 108.88(10)
C8 C9 H9A 109.9
C10 C9 H9A 109.9
C8 C9 H9B 109.9
C10 C9 H9B 109.9
H9A C9 H9B 108.3
C11 C10 C9 113.20(10)
C11 C10 H10A 108.9
C9 C10 H10A 108.9
C11 C10 H10B 108.9
C9 C10 H10B 108.9
H10A C10 H10B 107.8
C12 C11 C10 122.17(11)
C12 C11 C16 122.12(12)
C10 C11 C16 115.66(11)
C11 C12 N1 123.18(11)
C11 C12 C13 121.00(11)
N1 C12 C13 115.31(11)
O1 C13 C12 121.78(12)
O1 C13 C14 120.82(12)
C12 C13 C14 117.28(11)
C13 C14 C15 112.91(11)
C13 C14 H14A 109.0
C15 C14 H14A 109.0
C13 C14 H14B 109.0
C15 C14 H14B 109.0
H14A C14 H14B 107.8
C14 C15 C16 109.37(11)
C14 C15 H15A 109.8
C16 C15 H15A 109.8
C14 C15 H15B 109.8
C16 C15 H15B 109.8
H15A C15 H15B 108.2
C11 C16 C15 112.45(11)
C11 C16 H16A 109.1
C15 C16 H16A 109.1
C11 C16 H16B 109.1
C15 C16 H16B 109.1
H16A C16 H16B 107.8
C12 N1 C8 113.39(10)
C12 N1 C1 114.57(10)
C8 N1 C1 113.06(10)

loop_
_geom_bond_atom_site_label_1
_geom_bond_atom_site_label_2
_geom_bond_distance
C1 N1 1.4736(16)
C1 C2 1.5147(17)
C1 H1A 0.9900
C1 H1B 0.9900
C2 C7 1.3914(18)
C2 C3 1.3953(19)
C3 C4 1.3908(19)
C3 H3 0.9500
C4 C5 1.390(2)
C4 H4 0.9500
C5 C6 1.386(2)
C5 H5 0.9500
C6 C7 1.396(2)
C6 H6 0.9500
C7 H7 0.9500
C8 N1 1.4668(16)
C8 C9 1.5262(17)
C8 H8A 0.9900
C8 H8B 0.9900
C9 C10 1.5268(17)
C9 H9A 0.9900
C9 H9B 0.9900
C10 C11 1.5011(18)
C10 H10A 0.9900
C10 H10B 0.9900
C11 C12 1.3530(18)
C11 C16 1.5079(17)
C12 N1 1.4240(15)
C12 C13 1.4890(17)
C13 O1 1.2235(16)
C13 C14 1.5118(18)
C14 C15 1.5226(19)
C14 H14A 0.9900
C14 H14B 0.9900
C15 C16 1.5239(19)
C15 H15A 0.9900
C15 H15B 0.9900
C16 H16A 0.9900
C16 H16B 0.9900
